data_4061025
loop_
_publ_author_name
'Lail, Marty'
'Bell, Christen M.'
'Conner, David M.'
'Cundari, Thomas R.'
'Gunnoe, T. Brent'
'Petersen, Jeffrey L.'

_publ_section_title
;
Experimental and Computational Studies of Ru(II) Catalyzed Addition of
Arene C-H Bonds to Olefins
;
_journal_name_full Organometallics
_journal_paper_doi 10.1021/om049404g
_journal_year 2004
_chemical_formula_moiety 'C20 H22 B N7 O Ru'
_chemical_formula_sum 'C20 H22 B N7 O Ru'
_chemical_formula_weight 488.33
_space_group_IT_number 14
_symmetry_cell_setting monoclinic
_symmetry_space_group_name_Hall '-P 2ybc'
_symmetry_space_group_name_H-M 'P 1 21/c 1'
_cell_angle_alpha 90.00
_cell_angle_beta 92.715(2)
_cell_angle_gamma 90.00
_cell_formula_units_Z 4
_cell_length_a 11.6082(9)
_cell_length_b 12.2077(10)
_cell_length_c 15.9446(13)
_cell_measurement_temperature 295(2)
_cell_volume 2257.0(3)
_diffrn_ambient_temperature 295(2)
_exptl_crystal_density_diffrn 1.437
_cod_original_sg_symbol_H-M 'P 21/c'
_cod_database_code 4061025

loop_
_symmetry_equiv_pos_as_xyz
'x, y, z'
'-x, y+1/2, -z+1/2'
'-x, -y, -z'
'x, -y-1/2, z-1/2'

loop_
_atom_site_label
_atom_site_type_symbol
_atom_site_fract_x
_atom_site_fract_y
_atom_site_fract_z
_atom_site_U_iso_or_equiv
_atom_site_adp_type
_atom_site_occupancy
_atom_site_symmetry_multiplicity
_atom_site_calc_flag
_atom_site_refinement_flags
_atom_site_disorder_assembly
_atom_site_disorder_group
Ru1 Ru 0.25322(2) 0.86076(2) 0.171564(17) 0.05038(12) Uani 1 1 d . . .
O1 O 0.0245(3) 0.8963(3) 0.2430(2) 0.1005(12) Uani 1 1 d . . .
N1 N 0.3418(3) 0.9155(3) 0.27860(18) 0.0565(7) Uani 1 1 d . . .
N2 N 0.4352(3) 0.8579(2) 0.3092(2) 0.0627(8) Uani 1 1 d . . .
N3 N 0.4205(3) 0.8383(2) 0.12357(19) 0.0568(8) Uani 1 1 d . . .
N4 N 0.5043(3) 0.7915(2) 0.1729(2) 0.0608(8) Uani 1 1 d . . .
N5 N 0.2803(3) 0.6949(3) 0.22123(19) 0.0589(7) Uani 1 1 d . . .
N6 N 0.3830(3) 0.6702(3) 0.2597(2) 0.0622(8) Uani 1 1 d . . .
N7 N 0.1904(2) 0.8027(3) 0.0599(2) 0.0588(8) Uani 1 1 d . . .
B1 B 0.4791(4) 0.7569(4) 0.2634(3) 0.0669(12) Uani 1 1 d . . .
C1 C 0.3298(4) 0.9995(3) 0.3298(2) 0.0708(11) Uani 1 1 d . . .
H1 H 0.2726 1.0526 0.3236 0.085 Uiso 1 1 calc R . .
C2 C 0.4137(5) 0.9973(4) 0.3935(3) 0.0956(16) Uani 1 1 d . . .
H2 H 0.4240 1.0468 0.4375 0.115 Uiso 1 1 calc R . .
C3 C 0.4779(4) 0.9081(4) 0.3784(3) 0.0840(13) Uani 1 1 d . . .
H3 H 0.5419 0.8851 0.4110 0.101 Uiso 1 1 calc R . .
C4 C 0.4652(4) 0.8567(3) 0.0494(3) 0.0691(11) Uani 1 1 d . . .
H4 H 0.4260 0.8883 0.0034 0.083 Uiso 1 1 calc R . .
C5 C 0.5785(4) 0.8218(4) 0.0510(3) 0.0811(14) Uani 1 1 d . . .
H5 H 0.6290 0.8246 0.0075 0.097 Uiso 1 1 calc R . .
C6 C 0.6001(3) 0.7826(3) 0.1296(3) 0.0767(13) Uani 1 1 d . . .
H6 H 0.6701 0.7542 0.1502 0.092 Uiso 1 1 calc R . .
C7 C 0.2134(4) 0.6072(4) 0.2284(3) 0.0770(12) Uani 1 1 d . . .
H7 H 0.1378 0.6013 0.2068 0.092 Uiso 1 1 calc R . .
C8 C 0.2722(5) 0.5268(4) 0.2724(4) 0.0957(15) Uani 1 1 d . . .
H8 H 0.2449 0.4580 0.2865 0.115 Uiso 1 1 calc R . .
C9 C 0.3789(5) 0.5687(4) 0.2910(3) 0.0841(13) Uani 1 1 d . . .
H9 H 0.4388 0.5329 0.3205 0.101 Uiso 1 1 calc R . .
C10 C 0.1706(3) 0.7695(3) -0.0052(3) 0.0640(10) Uani 1 1 d . . .
C11 C 0.1464(4) 0.7263(5) -0.0884(3) 0.0996(17) Uani 1 1 d . . .
H11A H 0.2115 0.6848 -0.1055 0.149 Uiso 1 1 calc R . .
H11B H 0.1319 0.7857 -0.1270 0.149 Uiso 1 1 calc R . .
H11C H 0.0798 0.6797 -0.0881 0.149 Uiso 1 1 calc R . .
C12 C 0.1129(3) 0.8817(3) 0.2151(2) 0.0643(10) Uani 1 1 d . . .
C13 C 0.2492(3) 1.0205(3) 0.1202(3) 0.0634(10) Uani 1 1 d . . .
H13A H 0.2937 1.0676 0.1585 0.076 Uiso 1 1 calc R . .
H13B H 0.2893 1.0182 0.0682 0.076 Uiso 1 1 calc R . .
C14 C 0.1368(4) 1.0737(4) 0.1021(4) 0.111(2) Uani 1 1 d . . .
H14A H 0.1007 1.0858 0.1549 0.133 Uiso 1 1 calc R . .
H14B H 0.0882 1.0233 0.0694 0.133 Uiso 1 1 calc R . .
C15 C 0.1394(4) 1.1822(4) 0.0553(4) 0.0833(14) Uani 1 1 d . . .
C16 C 0.1079(4) 1.1905(4) -0.0279(4) 0.0869(14) Uani 1 1 d . . .
H16 H 0.0883 1.1274 -0.0581 0.104 Uiso 1 1 calc R . .
C17 C 0.1044(4) 1.2910(6) -0.0687(4) 0.0997(17) Uani 1 1 d . . .
H17 H 0.0818 1.2953 -0.1253 0.120 Uiso 1 1 calc R . .
C18 C 0.1341(5) 1.3820(5) -0.0255(5) 0.109(2) Uani 1 1 d . . .
H18 H 0.1300 1.4497 -0.0522 0.130 Uiso 1 1 calc R . .
C19 C 0.1695(6) 1.3766(5) 0.0555(5) 0.116(2) Uani 1 1 d . . .
H19 H 0.1924 1.4400 0.0840 0.139 Uiso 1 1 calc R . .
C20 C 0.1721(4) 1.2771(5) 0.0972(4) 0.0996(16) Uani 1 1 d . . .
H20 H 0.1960 1.2741 0.1537 0.120 Uiso 1 1 calc R . .
H1A H 0.556(4) 0.726(4) 0.296(3) 0.120 Uiso 1 1 d . . .

loop_
_atom_site_aniso_label
_atom_site_aniso_U_11
_atom_site_aniso_U_22
_atom_site_aniso_U_33
_atom_site_aniso_U_23
_atom_site_aniso_U_13
_atom_site_aniso_U_12
Ru1 0.05384(18) 0.05101(19) 0.04649(18) 0.00158(13) 0.00464(12) 0.00294(13)
O1 0.078(2) 0.138(3) 0.087(2) 0.026(2) 0.0311(18) 0.030(2)
N1 0.0665(19) 0.0514(18) 0.0512(17) -0.0003(15) -0.0025(14) 0.0050(15)
N2 0.077(2) 0.0499(18) 0.0596(19) -0.0042(15) -0.0108(16) 0.0068(16)
N3 0.0572(18) 0.0554(19) 0.0583(19) -0.0008(14) 0.0076(14) -0.0021(14)
N4 0.0570(18) 0.0476(18) 0.078(2) -0.0023(16) 0.0020(16) 0.0048(14)
N5 0.0675(19) 0.0503(18) 0.0588(19) -0.0024(15) 0.0026(15) -0.0025(16)
N6 0.075(2) 0.0454(17) 0.066(2) 0.0022(15) 0.0010(16) 0.0059(15)
N7 0.0567(17) 0.065(2) 0.0554(19) -0.0005(17) 0.0050(14) 0.0011(15)
B1 0.072(3) 0.053(3) 0.074(3) 0.000(2) -0.012(2) 0.012(2)
C1 0.096(3) 0.053(2) 0.062(3) -0.010(2) 0.001(2) 0.012(2)
C2 0.143(5) 0.074(3) 0.068(3) -0.027(2) -0.024(3) 0.013(3)
C3 0.108(4) 0.074(3) 0.067(3) -0.009(2) -0.032(2) 0.011(3)
C4 0.074(3) 0.065(3) 0.069(3) 0.000(2) 0.019(2) -0.007(2)
C5 0.076(3) 0.069(3) 0.102(4) -0.002(3) 0.038(3) 0.001(2)
C6 0.056(2) 0.054(2) 0.121(4) -0.011(3) 0.017(2) 0.0026(19)
C7 0.087(3) 0.059(3) 0.085(3) -0.002(2) 0.005(2) -0.007(2)
C8 0.112(4) 0.052(3) 0.124(4) 0.015(3) 0.009(3) -0.006(3)
C9 0.111(4) 0.053(3) 0.088(3) 0.013(2) 0.003(3) 0.017(3)
C10 0.063(2) 0.073(3) 0.056(2) -0.002(2) 0.0075(18) 0.000(2)
C11 0.109(4) 0.127(5) 0.063(3) -0.034(3) 0.005(2) 0.006(3)
C12 0.063(2) 0.073(3) 0.057(2) 0.0101(19) 0.0082(18) 0.0055(19)
C13 0.066(2) 0.058(2) 0.066(2) 0.0124(19) 0.0006(18) 0.0075(19)
C14 0.081(3) 0.074(3) 0.179(6) 0.047(4) 0.006(3) 0.010(3)
C15 0.054(2) 0.068(3) 0.129(4) 0.023(3) 0.007(3) 0.007(2)
C16 0.063(3) 0.075(3) 0.123(4) 0.007(3) 0.001(3) 0.002(2)
C17 0.072(3) 0.115(5) 0.112(4) 0.033(4) 0.013(3) 0.005(3)
C18 0.103(4) 0.074(4) 0.150(6) 0.041(4) 0.028(4) 0.011(3)
C19 0.135(5) 0.065(4) 0.150(6) -0.001(4) 0.023(5) 0.007(3)
C20 0.101(4) 0.089(4) 0.109(4) 0.008(3) 0.005(3) 0.005(3)

loop_
_geom_bond_atom_site_label_1
_geom_bond_atom_site_label_2
_geom_bond_distance
_geom_bond_site_symmetry_2
_geom_bond_publ_flag
Ru1 C12 1.819(4) . ?
Ru1 N7 2.020(3) . ?
Ru1 N1 2.062(3) . ?
Ru1 C13 2.115(4) . ?
Ru1 N3 2.138(3) . ?
Ru1 N5 2.191(3) . ?
O1 C12 1.151(4) . ?
N1 C1 1.323(4) . ?
N1 N2 1.362(4) . ?
N2 C3 1.336(5) . ?
N2 B1 1.533(6) . ?
N3 C4 1.332(5) . ?
N3 N4 1.349(4) . ?
N4 C6 1.340(5) . ?
N4 B1 1.544(6) . ?
N5 C7 1.331(5) . ?
N5 N6 1.349(4) . ?
N6 C9 1.338(5) . ?
N6 B1 1.537(6) . ?
N7 C10 1.128(5) . ?
C1 C2 1.373(6) . ?
C2 C3 1.348(6) . ?
C4 C5 1.381(6) . ?
C5 C6 1.353(6) . ?
C7 C8 1.369(6) . ?
C8 C9 1.359(7) . ?
C10 C11 1.443(6) . ?
C13 C14 1.474(6) . ?
C14 C15 1.521(7) . ?
C15 C16 1.363(7) . ?
C15 C20 1.381(7) . ?
C16 C17 1.388(7) . ?
C17 C18 1.344(8) . ?
C18 C19 1.338(8) . ?
C19 C20 1.384(7) . ?
